data_1532792
loop_
_publ_author_name
'Wright, A.C.'
'Sinclair, R.N.'
'Stone, C.E.'
'Knight, K.S.'
'Vedishcheva, N.M.'
'Polyakova, I.G.'
'Shakhmatkin, B.A.'

_publ_section_title
;
 Structure of crystalline cesium enneaborate
;
_journal_name_full 'Physics and Chemistry of Glasses'
_journal_page_first 197
_journal_page_last 202
_journal_volume 44
_journal_year 2003
_chemical_formula_sum 'B18 Cs2 O28'
_chemical_name_systematic 'Cs2 O (B2 O3)9'
_space_group_IT_number 17
_symmetry_space_group_name_Hall 'P 2c 2'
_symmetry_space_group_name_H-M 'P 2 2 21'
_cell_angle_alpha 90
_cell_angle_beta 90
_cell_angle_gamma 90
_cell_formula_units_Z 2
_cell_length_a 8.80577
_cell_length_b 8.75298
_cell_length_c 15.79161
_cell_volume 1217.166
_citation_journal_id_ASTM PCGLA6
_cod_data_source_file Wright_PCGLA6_2003_1961.cif
_cod_data_source_block B18Cs2O28
_cod_database_code 1532792

loop_
_symmetry_equiv_pos_as_xyz
x,y,z
-x,-y,z+1/2
x,-y,-z
-x,y,-z+1/2

loop_
_atom_site_label
_atom_site_type_symbol
_atom_site_fract_x
_atom_site_fract_y
_atom_site_fract_z
_atom_site_occupancy
_atom_site_U_iso_or_equiv
O8 O-2 0.5926 0.5757 0.11432 1 0.0
B1 B+3 0.3344 0.1348 0.81178 1 0.0
B8 B+3 0.1469 0.2784 0.02712 1 0.0
Cs1 Cs+1 0 0.4916 0.75 1 0.0
O3 O-2 0.3284 0.4886 0.86622 1 0.0
B3 B+3 0.2889 0.8674 0.7789 1 0.0
O11 O-2 0.5254 0.3116 0.11691 1 0.0
O1 O-2 0.2324 0.1784 0.74756 1 0.0
B7 B+3 0.6238 0.4216 0.10954 1 0.0
O7 O-2 0.0675 0.1009 0.63978 1 0.0
O4 O-2 0.4239 0.2303 0.85437 1 0.0
O6 O-2 0.2026 0.9158 0.70818 1 0.0
O12 O-2 0.7784 0.3942 0.09951 1 0.0
B9 B+3 0.9582 0.1788 0.93322 1 0.0
Cs2 Cs+1 0.5259 0 0 1 0.0
O10 O-2 0.2937 0.289 0.04758 1 0.0
B6 B+3 0.8781 0.3214 0.05286 1 0.0
O14 O-2 0.1075 0.2043 0.95299 1 0.0
O2 O-2 0.2933 0.723 0.79974 1 0.0
B2 B+3 0.4384 0.3839 0.86801 1 0.0
O9 O-2 0.8429 0.2228 0.98773 1 0.0
B4 B+3 0.1742 0.0721 0.69998 1 0.0
O5 O-2 0.3558 0.9807 0.82479 1 0.0
B5 B+3 0.362 0.347 0.12547 1 0.0
O13 O-2 0.0316 0.3362 0.07487 1 0.0
